data_4064309
loop_
_publ_author_name
'Siwatch, Rahul Kumar'
'Kundu, Subrata'
'Kumar, Dinesh'
'Nagendran, Selvarajan'

_publ_section_title
;
 Bulky Aminotroponiminate-Stabilized Germylene Monochloride and Its Alkyne
 Derivatives
;
_journal_issue 7
_journal_name_full Organometallics
_journal_page_first 1998
_journal_paper_doi 10.1021/om200035z
_journal_volume 30
_journal_year 2011
_chemical_formula_moiety 'C23 H28 Ge N2'
_chemical_formula_sum 'C23 H28 Ge N2'
_chemical_formula_weight 405.08
_chemical_name_systematic
; 
 ? 
;
_space_group_IT_number 2
_symmetry_cell_setting triclinic
_symmetry_space_group_name_Hall '-P 1'
_symmetry_space_group_name_H-M 'P -1'
_atom_sites_solution_hydrogens geom
_atom_sites_solution_primary direct
_atom_sites_solution_secondary difmap
_audit_creation_method 'SHELXTL-NT2000 ver.6.12'
_cell_angle_alpha 105.409(2)
_cell_angle_beta 92.289(3)
_cell_angle_gamma 98.882(2)
_cell_formula_units_Z 2
_cell_length_a 9.2986(9)
_cell_length_b 9.3511(9)
_cell_length_c 12.3193(12)
_cell_measurement_reflns_used 3820
_cell_measurement_temperature 100(2)
_cell_measurement_theta_max 25.10
_cell_measurement_theta_min 2.45
_cell_volume 1016.61(17)
_computing_cell_refinement 'Bruker SMART'
_computing_data_collection 'Bruker SMART'
_computing_data_reduction 'Bruker SAINT'
_computing_molecular_graphics 'Bruker SHELXTL'
_computing_publication_material 'Bruker SHELXTL'
_computing_structure_refinement 'SHELXL-97 (Sheldrick, 1997)'
_computing_structure_solution 'SHELXS-97 (Sheldrick, 1990)'
_diffrn_ambient_temperature 100(2)
_diffrn_measured_fraction_theta_full 0.998
_diffrn_measured_fraction_theta_max 0.998
_diffrn_measurement_device_type 'CCD area detector'
_diffrn_measurement_method 'phi and omega scans'
_diffrn_radiation_monochromator graphite
_diffrn_radiation_source 'fine-focus sealed tube'
_diffrn_radiation_type MoK\a
_diffrn_radiation_wavelength 0.71073
_diffrn_reflns_av_R_equivalents 0.0181
_diffrn_reflns_av_sigmaI/netI 0.0242
_diffrn_reflns_limit_h_max 11
_diffrn_reflns_limit_h_min -11
_diffrn_reflns_limit_k_max 11
_diffrn_reflns_limit_k_min -11
_diffrn_reflns_limit_l_max 14
_diffrn_reflns_limit_l_min -14
_diffrn_reflns_number 9772
_diffrn_reflns_theta_full 25.00
_diffrn_reflns_theta_max 25.00
_diffrn_reflns_theta_min 1.72
_exptl_absorpt_coefficient_mu 1.515
_exptl_absorpt_correction_T_max 0.784
_exptl_absorpt_correction_T_min 0.550
_exptl_absorpt_correction_type multi-scan
_exptl_absorpt_process_details '(SADABS; Bruker, 2000)'
_exptl_crystal_colour red
_exptl_crystal_density_diffrn 1.323
_exptl_crystal_density_method 'not measured'
_exptl_crystal_description block
_exptl_crystal_F_000 424.0
_exptl_crystal_size_max 0.523
_exptl_crystal_size_mid 0.332
_exptl_crystal_size_min 0.162
_refine_diff_density_max 0.440
_refine_diff_density_min -0.234
_refine_diff_density_rms 0.066
_refine_ls_extinction_method none
_refine_ls_goodness_of_fit_ref 1.067
_refine_ls_hydrogen_treatment constr
_refine_ls_matrix_type full
_refine_ls_number_parameters 241
_refine_ls_number_reflns 3566
_refine_ls_number_restraints 0
_refine_ls_restrained_S_all 1.067
_refine_ls_R_factor_all 0.0322
_refine_ls_R_factor_gt 0.0272
_refine_ls_shift/su_max 0.013
_refine_ls_shift/su_mean 0.001
_refine_ls_structure_factor_coef Fsqd
_refine_ls_weighting_details 'calc w=1/[\s^2^(Fo^2^)+(0.0427P)^2^+0.2399P] where P=(Fo^2^+2Fc^2^)/3'
_refine_ls_weighting_scheme calc
_refine_ls_wR_factor_gt 0.0663
_refine_ls_wR_factor_ref 0.0675
_reflns_number_gt 3191
_reflns_number_total 3566
_reflns_threshold_expression >2sigma(I)
_cod_data_source_file om200035z_si_002.cif
_cod_data_source_block 9
_cod_depositor_comments
;
The following automatic conversions were performed:

'_symmetry_cell_setting' value 'Triclinic' changed to 'triclinic'
according to /home/saulius/struct/CIF-dictionaries/cif_core.dic
dictionary named 'cif_core.dic' version 2.4.1 from 2010-06-29.

Automatic conversion script
Id: cif_fix_values 1715 2011-07-08 13:25:40Z adriana 
;
_cod_database_code 4064309

loop_
_symmetry_equiv_pos_as_xyz
'x, y, z'
'-x, -y, -z'

loop_
_atom_site_label
_atom_site_type_symbol
_atom_site_fract_x
_atom_site_fract_y
_atom_site_fract_z
_atom_site_U_iso_or_equiv
_atom_site_adp_type
_atom_site_occupancy
_atom_site_symmetry_multiplicity
_atom_site_calc_flag
_atom_site_refinement_flags
Ge1 Ge 0.68042(2) 0.57902(2) 0.889044(17) 0.01162(8) Uani 1 1 d .
N2 N 0.68882(17) 0.41008(18) 0.75532(14) 0.0113(4) Uani 1 1 d .
N1 N 0.50342(17) 0.58903(18) 0.79837(14) 0.0108(3) Uani 1 1 d .
C1 C 0.4769(2) 0.4900(2) 0.69620(16) 0.0108(4) Uani 1 1 d .
C7 C 0.5799(2) 0.3801(2) 0.67390(16) 0.0103(4) Uani 1 1 d .
C3 C 0.3091(2) 0.3955(2) 0.51155(17) 0.0159(4) Uani 1 1 d .
H3 H 0.2338 0.4258 0.4760 0.019 Uiso 1 1 calc R
C16 C 0.8166(2) 0.7290(2) 0.83360(17) 0.0158(5) Uani 1 1 d .
C5 C 0.4606(2) 0.1984(2) 0.48584(17) 0.0149(4) Uani 1 1 d .
H5 H 0.4715 0.1059 0.4382 0.018 Uiso 1 1 calc R
C6 C 0.5615(2) 0.2527(2) 0.57905(17) 0.0143(4) Uani 1 1 d .
H6 H 0.6323 0.1925 0.5793 0.017 Uiso 1 1 calc R
C18 C 1.0233(2) 0.9134(2) 0.77199(17) 0.0137(4) Uani 1 1 d .
C15 C 0.9125(2) 0.3941(2) 0.86040(18) 0.0178(5) Uani 1 1 d .
H15A H 0.9408 0.5003 0.8703 0.027 Uiso 1 1 calc R
H15B H 0.9981 0.3478 0.8567 0.027 Uiso 1 1 calc R
H15C H 0.8605 0.3780 0.9230 0.027 Uiso 1 1 calc R
C11 C 0.4298(2) 0.8319(2) 0.78753(18) 0.0170(5) Uani 1 1 d .
H11A H 0.5318 0.8715 0.7897 0.026 Uiso 1 1 calc R
H11B H 0.3796 0.9109 0.8254 0.026 Uiso 1 1 calc R
H11C H 0.3899 0.7921 0.7104 0.026 Uiso 1 1 calc R
C2 C 0.3662(2) 0.4932(2) 0.61504(17) 0.0145(4) Uani 1 1 d .
H2 H 0.3228 0.5786 0.6354 0.017 Uiso 1 1 calc R
C17 C 0.9137(2) 0.8127(2) 0.80806(17) 0.0150(4) Uani 1 1 d .
C8 C 0.4110(2) 0.7061(2) 0.84698(17) 0.0140(4) Uani 1 1 d .
C21 C 1.2237(2) 1.1167(2) 0.69898(18) 0.0182(5) Uani 1 1 d .
H21 H 1.2894 1.1848 0.6746 0.022 Uiso 1 1 calc R
C22 C 1.2021(2) 1.1419(2) 0.81272(18) 0.0162(4) Uani 1 1 d .
H22 H 1.2543 1.2269 0.8648 0.019 Uiso 1 1 calc R
C4 C 0.3461(2) 0.2595(2) 0.45223(17) 0.0166(5) Uani 1 1 d .
H4 H 0.2901 0.2061 0.3854 0.020 Uiso 1 1 calc R
C9 C 0.8136(2) 0.3244(2) 0.75045(17) 0.0141(4) Uani 1 1 d .
C19 C 1.0474(2) 0.8876(2) 0.65716(18) 0.0175(5) Uani 1 1 d .
H19 H 0.9967 0.8020 0.6047 0.021 Uiso 1 1 calc R
C10 C 0.2508(2) 0.6344(2) 0.84609(18) 0.0182(5) Uani 1 1 d .
H10A H 0.2087 0.5944 0.7695 0.027 Uiso 1 1 calc R
H10B H 0.1976 0.7092 0.8862 0.027 Uiso 1 1 calc R
H10C H 0.2458 0.5546 0.8821 0.027 Uiso 1 1 calc R
C20 C 1.1462(2) 0.9888(2) 0.62161(19) 0.0196(5) Uani 1 1 d .
H20 H 1.1609 0.9710 0.5453 0.023 Uiso 1 1 calc R
C23 C 1.1034(2) 1.0414(2) 0.84958(17) 0.0150(4) Uani 1 1 d .
H23 H 1.0904 1.0591 0.9262 0.018 Uiso 1 1 calc R
C12 C 0.4671(2) 0.7784(2) 0.97113(17) 0.0178(5) Uani 1 1 d .
H12A H 0.4575 0.7027 1.0112 0.027 Uiso 1 1 calc R
H12B H 0.4110 0.8544 1.0042 0.027 Uiso 1 1 calc R
H12C H 0.5681 0.8233 0.9758 0.027 Uiso 1 1 calc R
C13 C 0.7618(2) 0.1571(2) 0.74543(19) 0.0188(5) Uani 1 1 d .
H13A H 0.6711 0.1471 0.7796 0.028 Uiso 1 1 calc R
H13B H 0.8340 0.1229 0.7855 0.028 Uiso 1 1 calc R
H13C H 0.7480 0.0975 0.6680 0.028 Uiso 1 1 calc R
C14 C 0.9044(2) 0.3448(2) 0.65284(18) 0.0192(5) Uani 1 1 d .
H14A H 0.8445 0.3053 0.5827 0.029 Uiso 1 1 calc R
H14B H 0.9854 0.2920 0.6510 0.029 Uiso 1 1 calc R
H14C H 0.9403 0.4500 0.6637 0.029 Uiso 1 1 calc R

loop_
_atom_site_aniso_label
_atom_site_aniso_U_11
_atom_site_aniso_U_22
_atom_site_aniso_U_33
_atom_site_aniso_U_23
_atom_site_aniso_U_13
_atom_site_aniso_U_12
Ge1 0.01205(13) 0.01098(12) 0.01092(13) 0.00179(8) -0.00039(8) 0.00176(8)
N2 0.0103(9) 0.0096(8) 0.0134(9) 0.0020(7) 0.0000(7) 0.0018(7)
N1 0.0103(8) 0.0089(8) 0.0135(9) 0.0035(7) 0.0016(7) 0.0014(7)
C1 0.0102(10) 0.0093(10) 0.0127(10) 0.0042(8) 0.0017(8) -0.0015(8)
C7 0.0090(10) 0.0101(10) 0.0128(10) 0.0061(8) 0.0021(8) -0.0015(8)
C3 0.0140(10) 0.0174(11) 0.0170(11) 0.0082(9) -0.0030(9) -0.0004(8)
C16 0.0162(11) 0.0140(11) 0.0148(11) 0.0012(9) -0.0030(9) 0.0018(9)
C5 0.0186(11) 0.0121(10) 0.0119(10) 0.0018(8) 0.0026(8) -0.0018(8)
C6 0.0145(11) 0.0121(10) 0.0167(11) 0.0044(9) 0.0019(8) 0.0021(8)
C18 0.0106(10) 0.0125(10) 0.0192(11) 0.0049(9) 0.0009(8) 0.0048(8)
C15 0.0139(11) 0.0183(11) 0.0203(12) 0.0024(9) -0.0023(9) 0.0066(9)
C11 0.0193(11) 0.0128(10) 0.0194(11) 0.0040(9) 0.0034(9) 0.0045(9)
C2 0.0120(10) 0.0135(10) 0.0185(11) 0.0058(9) 0.0023(8) 0.0013(8)
C17 0.0150(11) 0.0133(10) 0.0154(11) 0.0009(9) -0.0023(8) 0.0042(9)
C8 0.0131(10) 0.0146(10) 0.0153(11) 0.0039(9) 0.0034(8) 0.0056(8)
C21 0.0147(11) 0.0165(11) 0.0239(12) 0.0067(9) 0.0026(9) 0.0020(9)
C22 0.0137(11) 0.0130(10) 0.0198(11) 0.0018(9) -0.0033(9) 0.0021(8)
C4 0.0176(11) 0.0150(11) 0.0135(11) 0.0027(9) -0.0032(8) -0.0047(9)
C9 0.0106(10) 0.0140(10) 0.0170(11) 0.0013(9) -0.0003(8) 0.0049(8)
C19 0.0153(11) 0.0154(11) 0.0181(11) -0.0014(9) -0.0007(9) 0.0025(9)
C10 0.0145(11) 0.0204(11) 0.0204(12) 0.0061(9) 0.0040(9) 0.0041(9)
C20 0.0195(11) 0.0231(12) 0.0162(11) 0.0052(9) 0.0040(9) 0.0036(9)
C23 0.0148(11) 0.0171(11) 0.0134(11) 0.0039(9) -0.0010(8) 0.0042(8)
C12 0.0188(11) 0.0171(11) 0.0174(11) 0.0012(9) 0.0042(9) 0.0083(9)
C13 0.0203(12) 0.0148(11) 0.0218(12) 0.0045(9) -0.0027(9) 0.0064(9)
C14 0.0137(11) 0.0214(12) 0.0198(12) 0.0006(9) 0.0018(9) 0.0039(9)

loop_
_atom_type_symbol
_atom_type_description
_atom_type_scat_dispersion_real
_atom_type_scat_dispersion_imag
_atom_type_scat_source
C C 0.0033 0.0016 'International Tables Vol C Tables 4.2.6.8 and 6.1.1.4'
H H 0.0000 0.0000 'International Tables Vol C Tables 4.2.6.8 and 6.1.1.4'
N N 0.0061 0.0033 'International Tables Vol C Tables 4.2.6.8 and 6.1.1.4'
Ge Ge 0.1547 1.8001 'International Tables Vol C Tables 4.2.6.8 and 6.1.1.4'

loop_
_geom_angle_atom_site_label_1
_geom_angle_atom_site_label_2
_geom_angle_atom_site_label_3
_geom_angle
N2 Ge1 N1 80.73(7)
N2 Ge1 C16 94.15(8)
N1 Ge1 C16 95.84(7)
C7 N2 C9 124.49(16)
C7 N2 Ge1 116.22(13)
C9 N2 Ge1 119.29(12)
C1 N1 C8 125.09(16)
C1 N1 Ge1 115.90(13)
C8 N1 Ge1 119.01(12)
N1 C1 C2 123.38(18)
N1 C1 C7 113.43(17)
C2 C1 C7 123.13(18)
N2 C7 C6 122.89(18)
N2 C7 C1 113.40(17)
C6 C7 C1 123.65(17)
C4 C3 C2 130.4(2)
C4 C3 H3 114.8
C2 C3 H3 114.8
C17 C16 Ge1 170.82(18)
C4 C5 C6 130.3(2)
C4 C5 H5 114.8
C6 C5 H5 114.8
C5 C6 C7 133.63(19)
C5 C6 H6 113.2
C7 C6 H6 113.2
C23 C18 C19 118.65(19)
C23 C18 C17 121.00(19)
C19 C18 C17 120.30(19)
C9 C15 H15A 109.5
C9 C15 H15B 109.5
H15A C15 H15B 109.5
C9 C15 H15C 109.5
H15A C15 H15C 109.5
H15B C15 H15C 109.5
C8 C11 H11A 109.5
C8 C11 H11B 109.5
H11A C11 H11B 109.5
C8 C11 H11C 109.5
H11A C11 H11C 109.5
H11B C11 H11C 109.5
C3 C2 C1 133.3(2)
C3 C2 H2 113.3
C1 C2 H2 113.3
C16 C17 C18 176.4(2)
N1 C8 C12 107.52(16)
N1 C8 C11 110.79(16)
C12 C8 C11 107.04(17)
N1 C8 C10 111.45(16)
C12 C8 C10 106.61(17)
C11 C8 C10 113.09(17)
C22 C21 C20 119.4(2)
C22 C21 H21 120.3
C20 C21 H21 120.3
C21 C22 C23 120.7(2)
C21 C22 H22 119.7
C23 C22 H22 119.7
C5 C4 C3 124.39(19)
C5 C4 H4 117.8
C3 C4 H4 117.8
N2 C9 C14 109.63(16)
N2 C9 C15 107.63(16)
C14 C9 C15 107.37(17)
N2 C9 C13 112.28(16)
C14 C9 C13 113.11(17)
C15 C9 C13 106.51(17)
C20 C19 C18 120.38(19)
C20 C19 H19 119.8
C18 C19 H19 119.8
C8 C10 H10A 109.5
C8 C10 H10B 109.5
H10A C10 H10B 109.5
C8 C10 H10C 109.5
H10A C10 H10C 109.5
H10B C10 H10C 109.5
C19 C20 C21 120.6(2)
C19 C20 H20 119.7
C21 C20 H20 119.7
C22 C23 C18 120.32(19)
C22 C23 H23 119.8
C18 C23 H23 119.8
C8 C12 H12A 109.5
C8 C12 H12B 109.5
H12A C12 H12B 109.5
C8 C12 H12C 109.5
H12A C12 H12C 109.5
H12B C12 H12C 109.5
C9 C13 H13A 109.5
C9 C13 H13B 109.5
H13A C13 H13B 109.5
C9 C13 H13C 109.5
H13A C13 H13C 109.5
H13B C13 H13C 109.5
C9 C14 H14A 109.5
C9 C14 H14B 109.5
H14A C14 H14B 109.5
C9 C14 H14C 109.5
H14A C14 H14C 109.5
H14B C14 H14C 109.5

loop_
_geom_bond_atom_site_label_1
_geom_bond_atom_site_label_2
_geom_bond_distance
Ge1 N2 1.9700(16)
Ge1 N1 1.9803(16)
Ge1 C16 2.017(2)
N2 C7 1.339(3)
N2 C9 1.503(2)
N1 C1 1.337(3)
N1 C8 1.510(2)
C1 C2 1.415(3)
C1 C7 1.492(3)
C7 C6 1.413(3)
C3 C4 1.390(3)
C3 C2 1.385(3)
C3 H3 0.9300
C16 C17 1.209(3)
C5 C4 1.382(3)
C5 C6 1.383(3)
C5 H5 0.9300
C6 H6 0.9300
C18 C23 1.400(3)
C18 C19 1.404(3)
C18 C17 1.444(3)
C15 C9 1.533(3)
C15 H15A 0.9600
C15 H15B 0.9600
C15 H15C 0.9600
C11 C8 1.535(3)
C11 H11A 0.9600
C11 H11B 0.9600
C11 H11C 0.9600
C2 H2 0.9300
C8 C12 1.532(3)
C8 C10 1.535(3)
C21 C22 1.386(3)
C21 C20 1.390(3)
C21 H21 0.9300
C22 C23 1.387(3)
C22 H22 0.9300
C4 H4 0.9300
C9 C14 1.533(3)
C9 C13 1.548(3)
C19 C20 1.384(3)
C19 H19 0.9300
C10 H10A 0.9600
C10 H10B 0.9600
C10 H10C 0.9600
C20 H20 0.9300
C23 H23 0.9300
C12 H12A 0.9600
C12 H12B 0.9600
C12 H12C 0.9600
C13 H13A 0.9600
C13 H13B 0.9600
C13 H13C 0.9600
C14 H14A 0.9600
C14 H14B 0.9600
C14 H14C 0.9600

loop_
_geom_torsion_atom_site_label_1
_geom_torsion_atom_site_label_2
_geom_torsion_atom_site_label_3
_geom_torsion_atom_site_label_4
_geom_torsion
N1 Ge1 N2 C7 -1.49(14)
C16 Ge1 N2 C7 -96.74(15)
N1 Ge1 N2 C9 178.50(15)
C16 Ge1 N2 C9 83.24(15)
N2 Ge1 N1 C1 -2.35(14)
C16 Ge1 N1 C1 90.91(15)
N2 Ge1 N1 C8 178.53(14)
C16 Ge1 N1 C8 -88.20(14)
C8 N1 C1 C2 7.1(3)
Ge1 N1 C1 C2 -171.97(15)
C8 N1 C1 C7 -175.62(16)
Ge1 N1 C1 C7 5.3(2)
C9 N2 C7 C6 7.4(3)
Ge1 N2 C7 C6 -172.66(14)
C9 N2 C7 C1 -175.38(16)
Ge1 N2 C7 C1 4.6(2)
N1 C1 C7 N2 -6.4(2)
C2 C1 C7 N2 170.85(17)
N1 C1 C7 C6 170.79(17)
C2 C1 C7 C6 -11.9(3)
C4 C5 C6 C7 4.3(4)
N2 C7 C6 C5 -179.9(2)
C1 C7 C6 C5 3.1(4)
C4 C3 C2 C1 -1.2(4)
N1 C1 C2 C3 -171.6(2)
C7 C1 C2 C3 11.4(4)
C1 N1 C8 C12 171.66(18)
Ge1 N1 C8 C12 -9.3(2)
C1 N1 C8 C11 -71.7(2)
Ge1 N1 C8 C11 107.34(16)
C1 N1 C8 C10 55.2(2)
Ge1 N1 C8 C10 -125.81(15)
C20 C21 C22 C23 -0.5(3)
C6 C5 C4 C3 -0.8(4)
C2 C3 C4 C5 -4.3(4)
C7 N2 C9 C14 63.9(2)
Ge1 N2 C9 C14 -116.08(16)
C7 N2 C9 C15 -179.62(18)
Ge1 N2 C9 C15 0.4(2)
C7 N2 C9 C13 -62.7(2)
Ge1 N2 C9 C13 117.30(16)
C23 C18 C19 C20 -1.4(3)
C17 C18 C19 C20 176.13(19)
C18 C19 C20 C21 0.4(3)
C22 C21 C20 C19 0.5(3)
C21 C22 C23 C18 -0.5(3)
C19 C18 C23 C22 1.4(3)
C17 C18 C23 C22 -176.10(18)
